data_4513675
loop_
_publ_author_name
'Si, Chang-Dai'
'Hu, Dong-Cheng'
'Fan, Yan'
'Dong, Xiu-Yan'
'Yao, Xiao-Qiang'
'Yang, Yun-Xia'
'Liu, Jia-Cheng'

_publ_section_title
;
 Three-Dimensional Supramolecular Architectures with CoIIIons Assembled
 from Hydrogen Bonding and \p&#x00B7;&#x00B7;&#x00B7;\p Stacking
 Interactions: Crystal Structures and Antiferromagnetic Properties
;
_journal_issue 12
_journal_name_full 'Crystal Growth &amp; Design'
_journal_page_first 5781
_journal_paper_doi 10.1021/acs.cgd.5b01124
_journal_volume 15
_journal_year 2015
_chemical_formula_sum 'C74 H52 Co3 N12 O16'
_chemical_formula_weight 1542.06
_chemical_name_systematic
; 
 ? 
;
_space_group_IT_number 2
_symmetry_cell_setting triclinic
_symmetry_space_group_name_Hall '-P 1'
_symmetry_space_group_name_H-M 'P -1'
_atom_sites_solution_hydrogens geom
_atom_sites_solution_primary direct
_atom_sites_solution_secondary difmap
_audit_creation_method SHELXL-97
_cell_angle_alpha 99.178(11)
_cell_angle_beta 104.016(11)
_cell_angle_gamma 114.946(14)
_cell_formula_units_Z 2
_cell_length_a 11.7607(17)
_cell_length_b 11.8567(17)
_cell_length_c 13.6483(16)
_cell_measurement_reflns_used 3324
_cell_measurement_temperature 293(2)
_cell_measurement_theta_max 27.4920
_cell_measurement_theta_min 3.2320
_cell_volume 1598.5(5)
_computing_cell_refinement 'Bruker SAINT'
_computing_data_collection 'Bruker APEX2'
_computing_data_reduction 'Bruker SAINT'
_computing_molecular_graphics 'Bruker SHELXTL'
_computing_publication_material 'Bruker SHELXTL'
_computing_structure_refinement 'SHELXL-97 (Sheldrick, 1997)'
_computing_structure_solution 'SHELXS-97 (Sheldrick, 1990)'
_diffrn_ambient_temperature 293(2)
_diffrn_measured_fraction_theta_full 0.998
_diffrn_measured_fraction_theta_max 0.998
_diffrn_measurement_device_type 'SuperNova, Dual, Cu at zero, Eos'
_diffrn_measurement_method '\f and \w scans'
_diffrn_radiation_monochromator graphite
_diffrn_radiation_source 'fine-focus sealed tube'
_diffrn_radiation_type MoK\a
_diffrn_radiation_wavelength 0.71073
_diffrn_reflns_av_R_equivalents 0.0471
_diffrn_reflns_av_sigmaI/netI 0.0766
_diffrn_reflns_limit_h_max 14
_diffrn_reflns_limit_h_min -9
_diffrn_reflns_limit_k_max 14
_diffrn_reflns_limit_k_min -14
_diffrn_reflns_limit_l_max 16
_diffrn_reflns_limit_l_min -16
_diffrn_reflns_number 11193
_diffrn_reflns_theta_full 25.50
_diffrn_reflns_theta_max 26.02
_diffrn_reflns_theta_min 3.00
_exptl_absorpt_coefficient_mu 0.855
_exptl_absorpt_correction_T_max 1.00000
_exptl_absorpt_correction_T_min 0.91315
_exptl_absorpt_correction_type multi-scan
_exptl_absorpt_process_details sadabs
_exptl_crystal_colour 'clear light purple'
_exptl_crystal_density_diffrn 1.602
_exptl_crystal_density_method 'not measured'
_exptl_crystal_description block
_exptl_crystal_F_000 789
_exptl_crystal_size_max 0.2700
_exptl_crystal_size_mid 0.1800
_exptl_crystal_size_min 0.1500
_refine_diff_density_max 0.545
_refine_diff_density_min -0.770
_refine_diff_density_rms 0.083
_refine_ls_extinction_method none
_refine_ls_goodness_of_fit_ref 1.056
_refine_ls_hydrogen_treatment mixed
_refine_ls_matrix_type full
_refine_ls_number_parameters 478
_refine_ls_number_reflns 6299
_refine_ls_number_restraints 0
_refine_ls_restrained_S_all 1.056
_refine_ls_R_factor_all 0.0687
_refine_ls_R_factor_gt 0.0494
_refine_ls_shift/su_max 0.000
_refine_ls_shift/su_mean 0.000
_refine_ls_structure_factor_coef Fsqd
_refine_ls_weighting_details 'calc w=1/[\s^2^(Fo^2^)+(0.0439P)^2^+0.4819P] where P=(Fo^2^+2Fc^2^)/3'
_refine_ls_weighting_scheme calc
_refine_ls_wR_factor_gt 0.1119
_refine_ls_wR_factor_ref 0.1304
_reflns_number_gt 4741
_reflns_number_total 6299
_reflns_threshold_expression >2sigma(I)
_cod_data_source_file cg5b01124_si_001.cif
_cod_data_source_block 4
_cod_depositor_comments 'Adding full bibliography for 4513672--4513676.cif.'
_cod_original_cell_volume 1598.5(4)
_cod_database_code 4513675

loop_
_symmetry_equiv_pos_as_xyz
'x, y, z'
'-x, -y, -z'

loop_
_atom_site_label
_atom_site_type_symbol
_atom_site_fract_x
_atom_site_fract_y
_atom_site_fract_z
_atom_site_U_iso_or_equiv
_atom_site_adp_type
_atom_site_occupancy
_atom_site_symmetry_multiplicity
_atom_site_calc_flag
_atom_site_refinement_flags
Co1 Co 0.0000 0.5000 0.0000 0.01768(16) Uani 1 2 d S
Co2 Co 0.08017(4) 0.22023(4) 0.02435(3) 0.01848(13) Uani 1 1 d .
O1 O 0.2474(2) 0.3927(2) 0.13693(18) 0.0295(5) Uani 1 1 d .
O2 O 0.1757(2) 0.5287(2) 0.09524(18) 0.0326(6) Uani 1 1 d .
O3 O 0.3959(2) 0.7575(2) 0.14842(16) 0.0217(5) Uani 1 1 d .
O4 O 0.1732(2) 0.7815(2) 0.21837(16) 0.0248(5) Uani 1 1 d .
O5 O 0.0705(2) 0.7096(2) 0.04171(16) 0.0211(5) Uani 1 1 d .
O6 O 0.0775(2) 0.9518(2) 0.08505(17) 0.0244(5) Uani 1 1 d .
O7 O 0.2101(2) 1.1476(2) 0.07661(18) 0.0271(5) Uani 1 1 d .
N1 N 0.1624(3) 0.2490(3) -0.0972(2) 0.0245(6) Uani 1 1 d .
N2 N 0.1683(3) 0.2327(3) -0.2584(2) 0.0284(7) Uani 1 1 d .
N3 N -0.0008(3) 0.1867(3) -0.6913(2) 0.0301(7) Uani 1 1 d .
N4 N 0.0048(3) 0.1960(3) -0.8505(2) 0.0256(6) Uani 1 1 d .
N5 N -0.0784(3) 0.4803(2) 0.1248(2) 0.0231(6) Uani 1 1 d .
N6 N -0.0860(3) 0.4852(3) 0.2852(2) 0.0277(7) Uani 1 1 d .
C1 C 0.2523(3) 0.5011(3) 0.1519(2) 0.0186(6) Uani 1 1 d .
C2 C 0.3571(3) 0.6099(3) 0.2497(2) 0.0189(6) Uani 1 1 d .
C3 C 0.3827(3) 0.5850(3) 0.3449(2) 0.0250(7) Uani 1 1 d .
H3 H 0.3452 0.4989 0.3461 0.030 Uiso 1 1 calc R
C4 C 0.4642(3) 0.6855(3) 0.4415(2) 0.0270(7) Uani 1 1 d .
C5 C 0.4879(4) 0.6610(4) 0.5405(3) 0.0360(9) Uani 1 1 d .
H5 H 0.4486 0.5758 0.5435 0.043 Uiso 1 1 calc R
C6 C 0.5678(4) 0.7612(4) 0.6318(3) 0.0459(11) Uani 1 1 d .
H6 H 0.5829 0.7439 0.6964 0.055 Uiso 1 1 calc R
C7 C 0.6273(5) 0.8905(4) 0.6280(3) 0.0507(12) Uani 1 1 d .
H7 H 0.6823 0.9583 0.6903 0.061 Uiso 1 1 calc R
C8 C 0.6051(4) 0.9177(4) 0.5341(3) 0.0407(10) Uani 1 1 d .
H8 H 0.6444 1.0038 0.5331 0.049 Uiso 1 1 calc R
C9 C 0.5230(3) 0.8163(3) 0.4378(3) 0.0270(8) Uani 1 1 d .
C10 C 0.4988(3) 0.8422(3) 0.3391(3) 0.0260(7) Uani 1 1 d .
H10 H 0.5375 0.9276 0.3363 0.031 Uiso 1 1 calc R
C11 C 0.4185(3) 0.7417(3) 0.2479(2) 0.0190(6) Uani 1 1 d .
C12 C 0.4072(3) 0.8773(3) 0.1386(2) 0.0203(7) Uani 1 1 d .
C13 C 0.2925(3) 0.8923(3) 0.1198(2) 0.0180(6) Uani 1 1 d .
C14 C 0.3041(3) 1.0102(3) 0.1037(2) 0.0181(6) Uani 1 1 d .
C15 C 0.4263(3) 1.1070(3) 0.1074(2) 0.0253(7) Uani 1 1 d .
H15 H 0.4337 1.1853 0.0977 0.030 Uiso 1 1 calc R
C16 C 0.5373(3) 1.0876(3) 0.1253(3) 0.0314(8) Uani 1 1 d .
H16 H 0.6184 1.1531 0.1277 0.038 Uiso 1 1 calc R
C17 C 0.5276(3) 0.9712(3) 0.1396(3) 0.0284(8) Uani 1 1 d .
H17 H 0.6008 0.9566 0.1497 0.034 Uiso 1 1 calc R
C18 C 0.1682(3) 0.7867(3) 0.1286(2) 0.0176(6) Uani 1 1 d .
C19 C 0.1878(3) 1.0376(3) 0.0858(2) 0.0193(7) Uani 1 1 d .
C20 C 0.2836(4) 0.2616(4) -0.0980(3) 0.0420(10) Uani 1 1 d .
H20 H 0.3527 0.2752 -0.0390 0.050 Uiso 1 1 calc R
C21 C 0.2883(4) 0.2516(4) -0.1960(3) 0.0448(11) Uani 1 1 d .
H21 H 0.3592 0.2566 -0.2172 0.054 Uiso 1 1 calc R
C22 C 0.0949(3) 0.2322(3) -0.1951(3) 0.0268(8) Uani 1 1 d .
H22 H 0.0088 0.2214 -0.2180 0.032 Uiso 1 1 calc R
C23 C 0.1245(4) 0.2185(4) -0.3690(2) 0.0280(8) Uani 1 1 d .
C24 C 0.2179(4) 0.2777(4) -0.4148(3) 0.0419(10) Uani 1 1 d .
H24 H 0.3083 0.3253 -0.3741 0.050 Uiso 1 1 calc R
C25 C 0.1762(4) 0.2656(4) -0.5213(3) 0.0417(10) Uani 1 1 d .
H25 H 0.2386 0.3060 -0.5522 0.050 Uiso 1 1 calc R
C26 C 0.0431(4) 0.1945(4) -0.5819(3) 0.0293(8) Uani 1 1 d .
C27 C -0.0502(4) 0.1333(4) -0.5363(3) 0.0422(10) Uani 1 1 d .
H27 H -0.1404 0.0846 -0.5773 0.051 Uiso 1 1 calc R
C28 C -0.0091(4) 0.1447(4) -0.4304(3) 0.0426(10) Uani 1 1 d .
H28 H -0.0714 0.1026 -0.3999 0.051 Uiso 1 1 calc R
C29 C 0.0692(4) 0.1955(4) -0.7583(3) 0.0338(9) Uani 1 1 d .
H29 H 0.1531 0.2005 -0.7406 0.041 Uiso 1 1 calc R
C30 C -0.1136(4) 0.1865(4) -0.8442(3) 0.0315(8) Uani 1 1 d .
H30 H -0.1805 0.1846 -0.8985 0.038 Uiso 1 1 calc R
C31 C -0.1178(4) 0.1804(4) -0.7470(3) 0.0327(8) Uani 1 1 d .
H31 H -0.1872 0.1732 -0.7227 0.039 Uiso 1 1 calc R
C32 C -0.0080(4) 0.5071(3) 0.2243(2) 0.0266(7) Uani 1 1 d .
H32 H 0.0837 0.5372 0.2497 0.032 Uiso 1 1 calc R
C33 C -0.2082(3) 0.4396(3) 0.1213(3) 0.0303(8) Uani 1 1 d .
H33 H -0.2806 0.4146 0.0606 0.036 Uiso 1 1 calc R
C34 C -0.2148(4) 0.4416(4) 0.2192(3) 0.0324(8) Uani 1 1 d .
H34 H -0.2907 0.4183 0.2381 0.039 Uiso 1 1 calc R
C35 C 0.0901(4) 0.5687(4) 0.4557(3) 0.0416(10) Uani 1 1 d .
H35 H 0.1512 0.6159 0.4262 0.050 Uiso 1 1 calc R
C36 C -0.0429(4) 0.4940(3) 0.3946(3) 0.0289(8) Uani 1 1 d .
C37 C -0.1333(4) 0.4260(4) 0.4390(3) 0.0412(10) Uani 1 1 d .
H37 H -0.2235 0.3765 0.3982 0.049 Uiso 1 1 calc R
O8 O -0.4896(4) 0.4304(5) 0.1832(5) 0.1103(16) Uani 1 1 d G
H8A H -0.4671 0.4853 0.1490 0.165 Uiso 1 1 d G
H8B H -0.5715 0.4026 0.1762 0.165 Uiso 1 1 d G

loop_
_atom_site_aniso_label
_atom_site_aniso_U_11
_atom_site_aniso_U_22
_atom_site_aniso_U_33
_atom_site_aniso_U_23
_atom_site_aniso_U_13
_atom_site_aniso_U_12
Co1 0.0172(3) 0.0194(3) 0.0141(3) 0.0053(2) 0.0010(2) 0.0089(3)
Co2 0.0183(2) 0.0199(3) 0.0166(2) 0.00611(17) 0.00439(18) 0.00933(19)
O1 0.0291(13) 0.0184(12) 0.0318(13) 0.0009(10) -0.0018(11) 0.0123(11)
O2 0.0254(14) 0.0305(14) 0.0297(13) 0.0055(10) -0.0080(11) 0.0133(11)
O3 0.0238(12) 0.0238(12) 0.0203(11) 0.0086(9) 0.0052(10) 0.0144(10)
O4 0.0240(13) 0.0274(13) 0.0206(12) 0.0093(10) 0.0077(10) 0.0094(10)
O5 0.0171(11) 0.0197(12) 0.0201(11) 0.0036(9) 0.0002(9) 0.0074(10)
O6 0.0188(12) 0.0227(12) 0.0301(13) 0.0079(10) 0.0057(10) 0.0101(10)
O7 0.0219(12) 0.0212(12) 0.0402(14) 0.0146(10) 0.0062(11) 0.0126(10)
N1 0.0204(15) 0.0340(16) 0.0221(14) 0.0133(12) 0.0068(12) 0.0144(13)
N2 0.0258(16) 0.0488(19) 0.0210(14) 0.0157(13) 0.0115(13) 0.0234(15)
N3 0.0287(17) 0.0467(19) 0.0203(14) 0.0143(13) 0.0096(13) 0.0207(15)
N4 0.0246(15) 0.0346(17) 0.0191(14) 0.0089(12) 0.0054(12) 0.0165(13)
N5 0.0281(16) 0.0230(15) 0.0188(14) 0.0085(11) 0.0077(12) 0.0122(12)
N6 0.0299(17) 0.0351(17) 0.0185(14) 0.0090(12) 0.0107(13) 0.0143(14)
C1 0.0137(15) 0.0210(17) 0.0156(15) 0.0047(12) 0.0009(13) 0.0060(13)
C2 0.0175(16) 0.0196(16) 0.0181(15) 0.0025(12) 0.0023(13) 0.0109(13)
C3 0.0261(19) 0.0248(18) 0.0241(17) 0.0090(14) 0.0063(15) 0.0129(15)
C4 0.0272(19) 0.0327(19) 0.0187(16) 0.0050(14) 0.0013(14) 0.0167(16)
C5 0.042(2) 0.042(2) 0.0226(18) 0.0099(16) 0.0055(17) 0.0213(19)
C6 0.056(3) 0.060(3) 0.0208(19) 0.0098(18) 0.0094(19) 0.029(2)
C7 0.063(3) 0.050(3) 0.022(2) -0.0061(18) 0.000(2) 0.026(2)
C8 0.045(2) 0.033(2) 0.029(2) -0.0026(16) 0.0006(18) 0.0168(19)
C9 0.0234(18) 0.0302(19) 0.0213(17) -0.0006(14) 0.0014(14) 0.0138(15)
C10 0.0221(18) 0.0185(17) 0.0287(18) 0.0029(14) 0.0029(15) 0.0069(14)
C11 0.0150(16) 0.0224(17) 0.0208(16) 0.0065(13) 0.0033(13) 0.0116(13)
C12 0.0205(17) 0.0210(17) 0.0212(16) 0.0088(13) 0.0059(14) 0.0113(14)
C13 0.0164(16) 0.0220(17) 0.0145(15) 0.0049(12) 0.0025(12) 0.0100(13)
C14 0.0195(16) 0.0217(17) 0.0136(15) 0.0055(12) 0.0038(13) 0.0112(14)
C15 0.0222(18) 0.0248(18) 0.0268(18) 0.0111(14) 0.0048(15) 0.0103(15)
C16 0.0193(18) 0.029(2) 0.043(2) 0.0170(16) 0.0101(16) 0.0071(15)
C17 0.0183(17) 0.034(2) 0.036(2) 0.0148(16) 0.0079(15) 0.0143(15)
C18 0.0140(15) 0.0135(15) 0.0233(17) 0.0041(12) 0.0025(13) 0.0075(13)
C19 0.0214(17) 0.0215(17) 0.0139(15) 0.0049(12) 0.0020(13) 0.0117(14)
C20 0.029(2) 0.078(3) 0.030(2) 0.027(2) 0.0105(17) 0.032(2)
C21 0.034(2) 0.088(3) 0.036(2) 0.031(2) 0.0205(19) 0.040(2)
C22 0.0245(18) 0.038(2) 0.0222(17) 0.0117(15) 0.0102(15) 0.0167(16)
C23 0.031(2) 0.045(2) 0.0150(16) 0.0129(15) 0.0102(15) 0.0219(17)
C24 0.028(2) 0.070(3) 0.0245(19) 0.0179(19) 0.0077(17) 0.020(2)
C25 0.027(2) 0.067(3) 0.027(2) 0.0203(19) 0.0158(17) 0.013(2)
C26 0.032(2) 0.043(2) 0.0185(17) 0.0138(15) 0.0120(15) 0.0202(17)
C27 0.027(2) 0.062(3) 0.029(2) 0.0167(19) 0.0077(17) 0.014(2)
C28 0.032(2) 0.066(3) 0.026(2) 0.0191(19) 0.0156(18) 0.016(2)
C29 0.029(2) 0.055(2) 0.0255(18) 0.0151(17) 0.0105(16) 0.0256(19)
C30 0.0251(19) 0.044(2) 0.0245(18) 0.0099(16) 0.0065(15) 0.0177(17)
C31 0.0232(19) 0.051(2) 0.0249(18) 0.0117(16) 0.0078(15) 0.0190(18)
C32 0.0261(19) 0.034(2) 0.0199(17) 0.0093(14) 0.0091(15) 0.0133(16)
C33 0.0236(19) 0.036(2) 0.0261(18) 0.0079(15) 0.0063(15) 0.0119(16)
C34 0.0229(19) 0.045(2) 0.032(2) 0.0177(17) 0.0110(16) 0.0158(17)
C35 0.033(2) 0.061(3) 0.0237(19) 0.0135(18) 0.0154(17) 0.013(2)
C36 0.033(2) 0.033(2) 0.0201(17) 0.0065(15) 0.0097(16) 0.0150(16)
C37 0.0234(19) 0.061(3) 0.0228(19) 0.0112(18) 0.0064(16) 0.0072(19)
O8 0.053(3) 0.087(3) 0.182(5) 0.028(3) 0.020(3) 0.041(3)

loop_
_atom_type_symbol
_atom_type_description
_atom_type_scat_dispersion_real
_atom_type_scat_dispersion_imag
_atom_type_scat_source
C C 0.0033 0.0016 'International Tables Vol C Tables 4.2.6.8 and 6.1.1.4'
H H 0.0000 0.0000 'International Tables Vol C Tables 4.2.6.8 and 6.1.1.4'
N N 0.0061 0.0033 'International Tables Vol C Tables 4.2.6.8 and 6.1.1.4'
O O 0.0106 0.0060 'International Tables Vol C Tables 4.2.6.8 and 6.1.1.4'
Co Co 0.3494 0.9721 'International Tables Vol C Tables 4.2.6.8 and 6.1.1.4'

loop_
_geom_angle_atom_site_label_1
_geom_angle_atom_site_label_2
_geom_angle_atom_site_label_3
_geom_angle
_geom_angle_site_symmetry_1
_geom_angle_site_symmetry_3
O2 Co1 O2 180.0 . 2_565
O2 Co1 N5 90.55(10) . .
O2 Co1 N5 89.45(10) 2_565 .
O2 Co1 N5 89.45(10) . 2_565
O2 Co1 N5 90.55(10) 2_565 2_565
N5 Co1 N5 180.00(16) . 2_565
O2 Co1 O5 89.00(9) . 2_565
O2 Co1 O5 91.00(9) 2_565 2_565
N5 Co1 O5 87.56(9) . 2_565
N5 Co1 O5 92.44(9) 2_565 2_565
O2 Co1 O5 91.00(9) . .
O2 Co1 O5 89.00(9) 2_565 .
N5 Co1 O5 92.44(9) . .
N5 Co1 O5 87.56(9) 2_565 .
O5 Co1 O5 180.00(4) 2_565 .
O6 Co2 O7 97.95(9) 2_565 1_545
O6 Co2 N4 94.88(10) 2_565 1_556
O7 Co2 N4 93.10(10) 1_545 1_556
O6 Co2 N1 86.95(10) 2_565 .
O7 Co2 N1 85.95(10) 1_545 .
N4 Co2 N1 178.04(11) 1_556 .
O6 Co2 O1 177.47(8) 2_565 .
O7 Co2 O1 79.58(9) 1_545 .
N4 Co2 O1 85.86(10) 1_556 .
N1 Co2 O1 92.28(10) . .
O6 Co2 O5 78.97(8) 2_565 2_565
O7 Co2 O5 176.79(8) 1_545 2_565
N4 Co2 O5 88.11(9) 1_556 2_565
N1 Co2 O5 92.93(9) . 2_565
O1 Co2 O5 103.48(8) . 2_565
C1 O1 Co2 122.9(2) . .
C1 O2 Co1 156.6(2) . .
C11 O3 C12 118.1(2) . .
C18 O5 Co1 120.35(19) . .
C18 O5 Co2 116.41(18) . 2_565
Co1 O5 Co2 117.81(9) . 2_565
C19 O6 Co2 135.23(19) . 2_565
C19 O7 Co2 131.2(2) . 1_565
C22 N1 C20 105.7(3) . .
C22 N1 Co2 124.9(2) . .
C20 N1 Co2 128.2(2) . .
C22 N2 C21 107.1(3) . .
C22 N2 C23 124.8(3) . .
C21 N2 C23 128.1(3) . .
C29 N3 C31 106.0(3) . .
C29 N3 C26 127.4(3) . .
C31 N3 C26 126.4(3) . .
C29 N4 C30 105.6(3) . .
C29 N4 Co2 125.1(2) . 1_554
C30 N4 Co2 129.2(2) . 1_554
C32 N5 C33 105.7(3) . .
C32 N5 Co1 125.1(2) . .
C33 N5 Co1 129.2(2) . .
C32 N6 C34 106.9(3) . .
C32 N6 C36 125.5(3) . .
C34 N6 C36 127.3(3) . .
O2 C1 O1 125.9(3) . .
O2 C1 C2 115.1(3) . .
O1 C1 C2 119.0(3) . .
C3 C2 C11 118.6(3) . .
C3 C2 C1 119.7(3) . .
C11 C2 C1 121.3(3) . .
C2 C3 C4 122.3(3) . .
C2 C3 H3 118.9 . .
C4 C3 H3 118.9 . .
C3 C4 C5 122.7(3) . .
C3 C4 C9 118.1(3) . .
C5 C4 C9 119.2(3) . .
C6 C5 C4 120.7(4) . .
C6 C5 H5 119.6 . .
C4 C5 H5 119.6 . .
C5 C6 C7 120.0(4) . .
C5 C6 H6 120.0 . .
C7 C6 H6 120.0 . .
C8 C7 C6 120.8(4) . .
C8 C7 H7 119.6 . .
C6 C7 H7 119.6 . .
C7 C8 C9 120.8(4) . .
C7 C8 H8 119.6 . .
C9 C8 H8 119.6 . .
C8 C9 C10 121.8(3) . .
C8 C9 C4 118.5(3) . .
C10 C9 C4 119.8(3) . .
C11 C10 C9 120.0(3) . .
C11 C10 H10 120.0 . .
C9 C10 H10 120.0 . .
C10 C11 O3 123.8(3) . .
C10 C11 C2 121.3(3) . .
O3 C11 C2 114.9(3) . .
C17 C12 O3 118.5(3) . .
C17 C12 C13 122.9(3) . .
O3 C12 C13 118.3(3) . .
C12 C13 C14 117.4(3) . .
C12 C13 C18 118.3(3) . .
C14 C13 C18 124.0(3) . .
C15 C14 C13 120.0(3) . .
C15 C14 C19 118.3(3) . .
C13 C14 C19 121.6(3) . .
C16 C15 C14 120.7(3) . .
C16 C15 H15 119.6 . .
C14 C15 H15 119.6 . .
C17 C16 C15 120.2(3) . .
C17 C16 H16 119.9 . .
C15 C16 H16 119.9 . .
C12 C17 C16 118.7(3) . .
C12 C17 H17 120.7 . .
C16 C17 H17 120.7 . .
O4 C18 O5 126.8(3) . .
O4 C18 C13 115.8(3) . .
O5 C18 C13 117.4(3) . .
O7 C19 O6 124.6(3) . .
O7 C19 C14 116.5(3) . .
O6 C19 C14 118.8(3) . .
C21 C20 N1 110.2(3) . .
C21 C20 H20 124.9 . .
N1 C20 H20 124.9 . .
C20 C21 N2 106.4(3) . .
C20 C21 H21 126.8 . .
N2 C21 H21 126.8 . .
N1 C22 N2 110.7(3) . .
N1 C22 H22 124.7 . .
N2 C22 H22 124.7 . .
C28 C23 C24 120.0(3) . .
C28 C23 N2 120.7(3) . .
C24 C23 N2 119.3(3) . .
C25 C24 C23 119.6(4) . .
C25 C24 H24 120.2 . .
C23 C24 H24 120.2 . .
C26 C25 C24 120.4(3) . .
C26 C25 H25 119.8 . .
C24 C25 H25 119.8 . .
C25 C26 C27 120.0(3) . .
C25 C26 N3 120.4(3) . .
C27 C26 N3 119.6(3) . .
C28 C27 C26 119.8(4) . .
C28 C27 H27 120.1 . .
C26 C27 H27 120.1 . .
C27 C28 C23 120.2(3) . .
C27 C28 H28 119.9 . .
C23 C28 H28 119.9 . .
N4 C29 N3 112.0(3) . .
N4 C29 H29 124.0 . .
N3 C29 H29 124.0 . .
C31 C30 N4 109.5(3) . .
C31 C30 H30 125.3 . .
N4 C30 H30 125.3 . .
C30 C31 N3 107.0(3) . .
C30 C31 H31 126.5 . .
N3 C31 H31 126.5 . .
N5 C32 N6 111.4(3) . .
N5 C32 H32 124.3 . .
N6 C32 H32 124.3 . .
C34 C33 N5 110.0(3) . .
C34 C33 H33 125.0 . .
N5 C33 H33 125.0 . .
C33 C34 N6 106.0(3) . .
C33 C34 H34 127.0 . .
N6 C34 H34 127.0 . .
C36 C35 C37 120.2(3) . 2_566
C36 C35 H35 119.9 . .
C37 C35 H35 119.9 2_566 .
C37 C36 C35 119.7(3) . .
C37 C36 N6 120.4(3) . .
C35 C36 N6 119.9(3) . .
C36 C37 C35 120.1(4) . 2_566
C36 C37 H37 120.0 . .
C35 C37 H37 120.0 2_566 .
H8A O8 H8B 109.5 . .

loop_
_geom_bond_atom_site_label_1
_geom_bond_atom_site_label_2
_geom_bond_distance
_geom_bond_site_symmetry_2
Co1 O2 2.010(2) .
Co1 O2 2.010(2) 2_565
Co1 N5 2.123(2) .
Co1 N5 2.123(2) 2_565
Co1 O5 2.184(2) 2_565
Co1 O5 2.184(2) .
Co2 O6 2.080(2) 2_565
Co2 O7 2.089(2) 1_545
Co2 N4 2.112(3) 1_556
Co2 N1 2.117(3) .
Co2 O1 2.134(2) .
Co2 O5 2.314(2) 2_565
O1 C1 1.242(4) .
O2 C1 1.229(4) .
O3 C11 1.378(3) .
O3 C12 1.401(4) .
O4 C18 1.225(3) .
O5 C18 1.292(3) .
O5 Co2 2.314(2) 2_565
O6 C19 1.263(4) .
O6 Co2 2.080(2) 2_565
O7 C19 1.251(4) .
O7 Co2 2.089(2) 1_565
N1 C22 1.312(4) .
N1 C20 1.373(4) .
N2 C22 1.360(4) .
N2 C21 1.363(5) .
N2 C23 1.428(4) .
N3 C29 1.359(4) .
N3 C31 1.366(4) .
N3 C26 1.432(4) .
N4 C29 1.305(4) .
N4 C30 1.374(4) .
N4 Co2 2.112(3) 1_554
N5 C32 1.315(4) .
N5 C33 1.380(4) .
N6 C32 1.356(4) .
N6 C34 1.380(4) .
N6 C36 1.427(4) .
C1 C2 1.509(4) .
C2 C3 1.370(4) .
C2 C11 1.425(4) .
C3 C4 1.414(4) .
C3 H3 0.9300 .
C4 C5 1.414(5) .
C4 C9 1.422(5) .
C5 C6 1.365(5) .
C5 H5 0.9300 .
C6 C7 1.408(6) .
C6 H6 0.9300 .
C7 C8 1.362(5) .
C7 H7 0.9300 .
C8 C9 1.416(4) .
C8 H8 0.9300 .
C9 C10 1.418(5) .
C10 C11 1.367(4) .
C10 H10 0.9300 .
C12 C17 1.379(4) .
C12 C13 1.402(4) .
C13 C14 1.404(4) .
C13 C18 1.520(4) .
C14 C15 1.393(4) .
C14 C19 1.508(4) .
C15 C16 1.390(5) .
C15 H15 0.9300 .
C16 C17 1.386(5) .
C16 H16 0.9300 .
C17 H17 0.9300 .
C20 C21 1.340(5) .
C20 H20 0.9300 .
C21 H21 0.9300 .
C22 H22 0.9300 .
C23 C28 1.380(5) .
C23 C24 1.383(5) .
C24 C25 1.380(5) .
C24 H24 0.9300 .
C25 C26 1.371(5) .
C25 H25 0.9300 .
C26 C27 1.386(5) .
C27 C28 1.374(5) .
C27 H27 0.9300 .
C28 H28 0.9300 .
C29 H29 0.9300 .
C30 C31 1.352(5) .
C30 H30 0.9300 .
C31 H31 0.9300 .
C32 H32 0.9300 .
C33 C34 1.355(5) .
C33 H33 0.9300 .
C34 H34 0.9300 .
C35 C36 1.375(5) .
C35 C37 1.385(5) 2_566
C35 H35 0.9300 .
C36 C37 1.374(5) .
C37 C35 1.385(5) 2_566
C37 H37 0.9300 .
O8 H8A 0.8498 .
O8 H8B 0.8503 .

loop_
_geom_torsion_atom_site_label_1
_geom_torsion_atom_site_label_2
_geom_torsion_atom_site_label_3
_geom_torsion_atom_site_label_4
_geom_torsion
_geom_torsion_site_symmetry_1
_geom_torsion_site_symmetry_4
O6 Co2 O1 C1 162.8(18) 2_565 .
O7 Co2 O1 C1 175.9(2) 1_545 .
N4 Co2 O1 C1 -90.2(2) 1_556 .
N1 Co2 O1 C1 90.4(2) . .
O5 Co2 O1 C1 -3.1(2) 2_565 .
O2 Co1 O2 C1 -156(100) 2_565 .
N5 Co1 O2 C1 63.2(6) . .
N5 Co1 O2 C1 -116.8(6) 2_565 .
O5 Co1 O2 C1 -24.4(6) 2_565 .
O5 Co1 O2 C1 155.6(6) . .
O2 Co1 O5 C18 -22.0(2) . .
O2 Co1 O5 C18 158.0(2) 2_565 .
N5 Co1 O5 C18 68.6(2) . .
N5 Co1 O5 C18 -111.4(2) 2_565 .
O5 Co1 O5 C18 -134(100) 2_565 .
O2 Co1 O5 Co2 -175.04(11) . 2_565
O2 Co1 O5 Co2 4.96(11) 2_565 2_565
N5 Co1 O5 Co2 -84.44(11) . 2_565
N5 Co1 O5 Co2 95.56(11) 2_565 2_565
O5 Co1 O5 Co2 73(100) 2_565 2_565
O6 Co2 N1 C22 45.0(3) 2_565 .
O7 Co2 N1 C22 143.1(3) 1_545 .
N4 Co2 N1 C22 -156(3) 1_556 .
O1 Co2 N1 C22 -137.5(3) . .
O5 Co2 N1 C22 -33.8(3) 2_565 .
O6 Co2 N1 C20 -120.6(3) 2_565 .
O7 Co2 N1 C20 -22.4(3) 1_545 .
N4 Co2 N1 C20 39(3) 1_556 .
O1 Co2 N1 C20 57.0(3) . .
O5 Co2 N1 C20 160.6(3) 2_565 .
O2 Co1 N5 C32 10.5(3) . .
O2 Co1 N5 C32 -169.5(3) 2_565 .
N5 Co1 N5 C32 -95(100) 2_565 .
O5 Co1 N5 C32 99.5(3) 2_565 .
O5 Co1 N5 C32 -80.5(3) . .
O2 Co1 N5 C33 -170.1(3) . .
O2 Co1 N5 C33 9.9(3) 2_565 .
N5 Co1 N5 C33 84(100) 2_565 .
O5 Co1 N5 C33 -81.2(3) 2_565 .
O5 Co1 N5 C33 98.8(3) . .
Co1 O2 C1 O1 37.2(7) . .
Co1 O2 C1 C2 -140.4(5) . .
Co2 O1 C1 O2 -12.4(4) . .
Co2 O1 C1 C2 165.26(19) . .
O2 C1 C2 C3 135.2(3) . .
O1 C1 C2 C3 -42.7(4) . .
O2 C1 C2 C11 -36.9(4) . .
O1 C1 C2 C11 145.3(3) . .
C11 C2 C3 C4 2.1(5) . .
C1 C2 C3 C4 -170.1(3) . .
C2 C3 C4 C5 178.0(3) . .
C2 C3 C4 C9 -1.4(5) . .
C3 C4 C5 C6 179.7(3) . .
C9 C4 C5 C6 -1.0(6) . .
C4 C5 C6 C7 0.2(6) . .
C5 C6 C7 C8 0.7(7) . .
C6 C7 C8 C9 -0.8(7) . .
C7 C8 C9 C10 -179.9(4) . .
C7 C8 C9 C4 0.0(6) . .
C3 C4 C9 C8 -179.8(3) . .
C5 C4 C9 C8 0.8(5) . .
C3 C4 C9 C10 0.1(5) . .
C5 C4 C9 C10 -179.3(3) . .
C8 C9 C10 C11 -179.7(3) . .
C4 C9 C10 C11 0.4(5) . .
C9 C10 C11 O3 -176.1(3) . .
C9 C10 C11 C2 0.4(5) . .
C12 O3 C11 C10 -26.8(4) . .
C12 O3 C11 C2 156.5(3) . .
C3 C2 C11 C10 -1.6(5) . .
C1 C2 C11 C10 170.5(3) . .
C3 C2 C11 O3 175.2(3) . .
C1 C2 C11 O3 -12.7(4) . .
C11 O3 C12 C17 94.2(3) . .
C11 O3 C12 C13 -90.8(3) . .
C17 C12 C13 C14 -1.3(5) . .
O3 C12 C13 C14 -176.1(2) . .
C17 C12 C13 C18 -175.6(3) . .
O3 C12 C13 C18 9.6(4) . .
C12 C13 C14 C15 -0.4(4) . .
C18 C13 C14 C15 173.5(3) . .
C12 C13 C14 C19 -178.3(3) . .
C18 C13 C14 C19 -4.4(4) . .
C13 C14 C15 C16 1.0(5) . .
C19 C14 C15 C16 179.0(3) . .
C14 C15 C16 C17 0.1(5) . .
O3 C12 C17 C16 177.2(3) . .
C13 C12 C17 C16 2.5(5) . .
C15 C16 C17 C12 -1.8(5) . .
Co1 O5 C18 O4 -57.6(4) . .
Co2 O5 C18 O4 95.8(3) 2_565 .
Co1 O5 C18 C13 120.0(2) . .
Co2 O5 C18 C13 -86.6(3) 2_565 .
C12 C13 C18 O4 71.6(4) . .
C14 C13 C18 O4 -102.3(4) . .
C12 C13 C18 O5 -106.3(3) . .
C14 C13 C18 O5 79.8(4) . .
Co2 O7 C19 O6 -15.7(5) 1_565 .
Co2 O7 C19 C14 167.09(18) 1_565 .
Co2 O6 C19 O7 103.7(3) 2_565 .
Co2 O6 C19 C14 -79.1(4) 2_565 .
C15 C14 C19 O7 -0.8(4) . .
C13 C14 C19 O7 177.1(3) . .
C15 C14 C19 O6 -178.2(3) . .
C13 C14 C19 O6 -0.3(4) . .
C22 N1 C20 C21 -0.4(5) . .
Co2 N1 C20 C21 167.4(3) . .
N1 C20 C21 N2 0.2(5) . .
C22 N2 C21 C20 0.1(5) . .
C23 N2 C21 C20 178.9(4) . .
C20 N1 C22 N2 0.5(4) . .
Co2 N1 C22 N2 -167.8(2) . .
C21 N2 C22 N1 -0.4(4) . .
C23 N2 C22 N1 -179.2(3) . .
C22 N2 C23 C28 -31.1(6) . .
C21 N2 C23 C28 150.4(4) . .
C22 N2 C23 C24 150.0(4) . .
C21 N2 C23 C24 -28.5(6) . .
C28 C23 C24 C25 1.9(6) . .
N2 C23 C24 C25 -179.2(4) . .
C23 C24 C25 C26 -0.6(7) . .
C24 C25 C26 C27 -0.6(6) . .
C24 C25 C26 N3 177.3(4) . .
C29 N3 C26 C25 28.6(6) . .
C31 N3 C26 C25 -145.3(4) . .
C29 N3 C26 C27 -153.6(4) . .
C31 N3 C26 C27 32.6(5) . .
C25 C26 C27 C28 0.4(6) . .
N3 C26 C27 C28 -177.5(4) . .
C26 C27 C28 C23 0.9(7) . .
C24 C23 C28 C27 -2.1(6) . .
N2 C23 C28 C27 179.0(4) . .
C30 N4 C29 N3 -0.3(4) . .
Co2 N4 C29 N3 175.9(2) 1_554 .
C31 N3 C29 N4 0.5(4) . .
C26 N3 C29 N4 -174.3(3) . .
C29 N4 C30 C31 0.0(4) . .
Co2 N4 C30 C31 -176.0(2) 1_554 .
N4 C30 C31 N3 0.3(4) . .
C29 N3 C31 C30 -0.5(4) . .
C26 N3 C31 C30 174.4(3) . .
C33 N5 C32 N6 0.3(4) . .
Co1 N5 C32 N6 179.8(2) . .
C34 N6 C32 N5 -0.1(4) . .
C36 N6 C32 N5 174.4(3) . .
C32 N5 C33 C34 -0.4(4) . .
Co1 N5 C33 C34 -179.8(2) . .
N5 C33 C34 N6 0.3(4) . .
C32 N6 C34 C33 -0.2(4) . .
C36 N6 C34 C33 -174.5(3) . .
C37 C35 C36 C37 1.0(7) 2_566 .
C37 C35 C36 N6 -177.7(3) 2_566 .
C32 N6 C36 C37 -155.6(4) . .
C34 N6 C36 C37 17.7(6) . .
C32 N6 C36 C35 23.0(5) . .
C34 N6 C36 C35 -163.6(4) . .
C35 C36 C37 C35 -1.0(7) . 2_566
N6 C36 C37 C35 177.7(3) . 2_566
